data_4508369
loop_
_publ_author_name
'Chakraborty, Subrata'
'Blacque, Olivier'
'Fox, Thomas'
'Berke, Heinz'

_publ_section_title
;
 Highly Efficient Large Bite Angle Diphosphine Substituted Molybdenum
 Catalyst for Hydrosilylation
;
_journal_issue 10
_journal_name_full 'ACS Catalysis'
_journal_page_first 2208
_journal_paper_doi 10.1021/cs4004276
_journal_volume 3
_journal_year 2013
_chemical_formula_moiety 'C54 H43 Cl Mo N O2 P3'
_chemical_formula_sum 'C54 H43 Cl Mo N O2 P3'
_chemical_formula_weight 962.19
_chemical_name_systematic
Chloro[(2-{[2'-(diphenylphosphanyl-\k<i>P</i>)biphenyl-2-yl]oxy-\k<i>O</i>}phenyl)(diphenyl)phosphane-\k<i>P</i>](nitrosyl)(triphenylphosphane)molybdenum
_space_group_IT_number 14
_symmetry_cell_setting monoclinic
_symmetry_space_group_name_Hall '-P 2yn'
_symmetry_space_group_name_H-M 'P 1 21/n 1'
_atom_sites_solution_hydrogens geom
_atom_sites_solution_primary direct
_atom_sites_solution_secondary difmap
_audit_creation_method SHELXL-97
_cell_angle_alpha 90.00
_cell_angle_beta 114.639(2)
_cell_angle_gamma 90.00
_cell_formula_units_Z 4
_cell_length_a 19.3956(3)
_cell_length_b 12.6738(2)
_cell_length_c 20.4746(3)
_cell_measurement_reflns_used 48199
_cell_measurement_temperature 183(2)
_cell_measurement_theta_max 32.78
_cell_measurement_theta_min 2.56
_cell_volume 4574.74(14)
_computing_cell_refinement
;
CrysAlisPro, Version 1.171.33.55 (Oxford Diffraction, 2010).
;
_computing_data_collection
;
CrysAlisPro, Version 1.171.33.55 (Oxford Diffraction, 2010).
;
_computing_data_reduction
;
CrysAlisPro, Version 1.171.33.55 (Oxford Diffraction, 2010).
;
_computing_molecular_graphics
; ORTEP-3 for Windows.
  Farrugia, L. J. (1997). J. Appl. Cryst. 30, 565.
;
_computing_publication_material
; WinGX -- Farrugia, L. J. (1999). J. Appl. Cryst. 32, 837-838.
 SHELXL97 -- Sheldrick, G. M (2008). Acta Cryst. A64, 112-122.
 PLATON for Windows -- Spek, A. L. (2003). J. Appl. Cryst. 36, 7-13. 
;
_computing_structure_refinement
; SHELXL97. Program for crystal structure refinement.
  Sheldrick, G.M. (2008). Acta Cryst. A64, 112-122.
;
_computing_structure_solution
; SHELXS97. Program for Crystal Structure solution.
  Sheldrick, G.M. (2008). Acta Cryst. A64, 112-122.  
;
_diffrn_ambient_temperature 183(2)
_diffrn_detector_area_resol_mean 10.4498
_diffrn_measured_fraction_theta_full 0.999
_diffrn_measured_fraction_theta_max 0.999
_diffrn_measurement_device_type
; Goniometer Xcalibur, detector: Ruby
Oxford Diffraction (2007). Oxford Diffraction Ltd.,
Xcalibur CCD system
;
_diffrn_measurement_method 'omega scans'
_diffrn_radiation_monochromator graphite
_diffrn_radiation_source 'Enhance (Mo) X-ray Source'
_diffrn_radiation_type MoK\a
_diffrn_radiation_wavelength 0.71073
_diffrn_reflns_av_R_equivalents 0.0307
_diffrn_reflns_av_sigmaI/netI 0.0222
_diffrn_reflns_limit_h_max 27
_diffrn_reflns_limit_h_min -27
_diffrn_reflns_limit_k_max 18
_diffrn_reflns_limit_k_min -18
_diffrn_reflns_limit_l_max 29
_diffrn_reflns_limit_l_min -29
_diffrn_reflns_number 96389
_diffrn_reflns_theta_full 30.51
_diffrn_reflns_theta_max 30.51
_diffrn_reflns_theta_min 2.57
_diffrn_standards_number 0
_exptl_absorpt_coefficient_mu 0.493
_exptl_absorpt_correction_T_max 0.935
_exptl_absorpt_correction_T_min 0.870
_exptl_absorpt_correction_type analytical
_exptl_absorpt_process_details
;
CrysAlisPro, Version 1.171.33.55 (Oxford Diffraction, 2010)
Analytical numeric absorption correction using a multifaceted crystal
model based on expressions derived by R.C. Clark & J.S. Reid.
(Clark, R. C. & Reid, J. S. (1995). Acta Cryst. A51, 887-897)
;
_exptl_crystal_colour orange
_exptl_crystal_density_diffrn 1.397
_exptl_crystal_density_method 'not measured'
_exptl_crystal_description block
_exptl_crystal_F_000 1976
_exptl_crystal_size_max 0.44
_exptl_crystal_size_mid 0.34
_exptl_crystal_size_min 0.20
_refine_diff_density_max 0.393
_refine_diff_density_min -0.610
_refine_diff_density_rms 0.050
_refine_ls_extinction_method none
_refine_ls_goodness_of_fit_ref 1.080
_refine_ls_hydrogen_treatment constr
_refine_ls_matrix_type full
_refine_ls_number_parameters 569
_refine_ls_number_reflns 13957
_refine_ls_number_restraints 4
_refine_ls_restrained_S_all 1.082
_refine_ls_R_factor_all 0.0361
_refine_ls_R_factor_gt 0.0270
_refine_ls_shift/su_max 0.001
_refine_ls_shift/su_mean 0.000
_refine_ls_structure_factor_coef Fsqd
_refine_ls_weighting_details 'w=1/[\s^2^(Fo^2^)+(0.0396P)^2^+0.4880P] where P=(Fo^2^+2Fc^2^)/3'
_refine_ls_weighting_scheme calc
_refine_ls_wR_factor_gt 0.0714
_refine_ls_wR_factor_ref 0.0733
_reflns_number_gt 11579
_reflns_number_total 13957
_reflns_threshold_expression >2sigma(I)
_cod_data_source_file cs4004276_si_007.cif
_cod_data_source_block 7(CCDC-921397)
_cod_original_sg_symbol_H-M 'P 21/n'
_cod_database_code 4508369

loop_
_symmetry_equiv_pos_as_xyz
'x, y, z'
'-x+1/2, y+1/2, -z+1/2'
'-x, -y, -z'
'x-1/2, -y-1/2, z-1/2'

loop_
_atom_site_label
_atom_site_type_symbol
_atom_site_fract_x
_atom_site_fract_y
_atom_site_fract_z
_atom_site_U_iso_or_equiv
_atom_site_adp_type
_atom_site_occupancy
_atom_site_symmetry_multiplicity
_atom_site_calc_flag
_atom_site_refinement_flags
_atom_site_disorder_assembly
_atom_site_disorder_group
C1 C 0.31374(7) 0.31489(11) 0.69191(7) 0.0248(3) Uani 1 1 d . . .
C2 C 0.29005(7) 0.23292(11) 0.72333(7) 0.0280(3) Uani 1 1 d . . .
H2 H 0.2392 0.2132 0.7039 0.034 Uiso 1 1 calc R . .
C3 C 0.34145(8) 0.18101(12) 0.78297(8) 0.0354(3) Uani 1 1 d . . .
H3 H 0.3249 0.1279 0.8043 0.043 Uiso 1 1 calc R . .
C4 C 0.41759(8) 0.20771(13) 0.81113(9) 0.0403(4) Uani 1 1 d . . .
H4 H 0.4521 0.1732 0.8517 0.048 Uiso 1 1 calc R . .
C5 C 0.44207(8) 0.28562(13) 0.77886(9) 0.0384(4) Uani 1 1 d . . .
H5 H 0.4934 0.3022 0.7970 0.046 Uiso 1 1 calc R . .
C6 C 0.39072(7) 0.33964(12) 0.71947(8) 0.0311(3) Uani 1 1 d . . .
H6 H 0.4077 0.3923 0.6981 0.037 Uiso 1 1 calc R . .
C7 C 0.16334(7) 0.39981(11) 0.63571(7) 0.0252(3) Uani 1 1 d . . .
C8 C 0.17202(8) 0.40788(11) 0.70646(8) 0.0305(3) Uani 1 1 d . . .
H8 H 0.2200 0.4013 0.7439 0.037 Uiso 1 1 calc R . .
C9 C 0.10954(9) 0.42570(12) 0.72166(9) 0.0385(4) Uani 1 1 d . . .
H9 H 0.1159 0.4307 0.7692 0.046 Uiso 1 1 calc R . .
C10 C 0.03851(9) 0.43590(13) 0.66710(10) 0.0438(4) Uani 1 1 d . . .
H10 H -0.0032 0.4474 0.6775 0.053 Uiso 1 1 calc R . .
C11 C 0.02934(9) 0.42911(16) 0.59722(10) 0.0497(4) Uani 1 1 d . . .
H11 H -0.0188 0.4367 0.5602 0.060 Uiso 1 1 calc R . .
C12 C 0.09094(8) 0.41106(14) 0.58100(8) 0.0381(3) Uani 1 1 d . . .
H12 H 0.0838 0.4065 0.5333 0.046 Uiso 1 1 calc R . .
C13 C 0.28166(7) 0.51564(11) 0.62023(7) 0.0266(3) Uani 1 1 d . . .
C14 C 0.31583(8) 0.56925(12) 0.68570(8) 0.0338(3) Uani 1 1 d . . .
H14 H 0.3173 0.5378 0.7273 0.041 Uiso 1 1 calc R . .
C15 C 0.34763(9) 0.66864(12) 0.68976(9) 0.0407(4) Uani 1 1 d . . .
H15 H 0.3703 0.7030 0.7338 0.049 Uiso 1 1 calc R . .
C16 C 0.34553(9) 0.71618(13) 0.62848(10) 0.0407(4) Uani 1 1 d . . .
H16 H 0.3673 0.7824 0.6314 0.049 Uiso 1 1 calc R . .
C17 C 0.31103(9) 0.66594(11) 0.56201(9) 0.0352(3) Uani 1 1 d . . .
H17 H 0.3098 0.6977 0.5206 0.042 Uiso 1 1 calc R . .
C18 C 0.27846(7) 0.56730(11) 0.55907(8) 0.0280(3) Uani 1 1 d . . .
C19 C 0.21063(7) 0.51204(11) 0.36840(7) 0.0256(3) Uani 1 1 d . . .
C20 C 0.17352(8) 0.56074(12) 0.30141(8) 0.0333(3) Uani 1 1 d . . .
H20 H 0.1740 0.5288 0.2607 0.040 Uiso 1 1 calc R . .
C21 C 0.13587(9) 0.65653(13) 0.29493(10) 0.0418(4) Uani 1 1 d . . .
H21 H 0.1120 0.6885 0.2502 0.050 Uiso 1 1 calc R . .
C22 C 0.13399(9) 0.70365(13) 0.35442(10) 0.0446(4) Uani 1 1 d . . .
H22 H 0.1081 0.7670 0.3496 0.053 Uiso 1 1 calc R . .
C23 C 0.17027(9) 0.65782(12) 0.42184(9) 0.0377(3) Uani 1 1 d . . .
H23 H 0.1685 0.6892 0.4622 0.045 Uiso 1 1 calc R . .
C24 C 0.20932(7) 0.56400(11) 0.42757(8) 0.0282(3) Uani 1 1 d . . .
C25 C 0.20075(7) 0.32916(10) 0.28786(7) 0.0257(3) Uani 1 1 d . . .
C26 C 0.12395(8) 0.30366(13) 0.26366(8) 0.0339(3) Uani 1 1 d . . .
H26 H 0.1008 0.3061 0.2953 0.041 Uiso 1 1 calc R . .
C27 C 0.08212(9) 0.27476(13) 0.19260(8) 0.0396(4) Uani 1 1 d . . .
H27 H 0.0310 0.2578 0.1768 0.047 Uiso 1 1 calc R . .
C28 C 0.11604(10) 0.27114(13) 0.14555(8) 0.0414(4) Uani 1 1 d . . .
H28 H 0.0876 0.2530 0.0977 0.050 Uiso 1 1 calc R . .
C29 C 0.19200(10) 0.29433(14) 0.16904(8) 0.0416(4) Uani 1 1 d . . .
H29 H 0.2149 0.2907 0.1372 0.050 Uiso 1 1 calc R . .
C30 C 0.23457(8) 0.32318(12) 0.24035(8) 0.0331(3) Uani 1 1 d . . .
H30 H 0.2859 0.3385 0.2561 0.040 Uiso 1 1 calc R . .
C31 C 0.34831(7) 0.39590(11) 0.39233(6) 0.0230(2) Uani 1 1 d . . .
C32 C 0.38005(7) 0.49493(11) 0.39615(7) 0.0267(3) Uani 1 1 d . . .
H32 H 0.3502 0.5549 0.3897 0.032 Uiso 1 1 calc R . .
C33 C 0.45623(8) 0.50532(13) 0.40959(8) 0.0343(3) Uani 1 1 d . . .
H33 H 0.4773 0.5721 0.4127 0.041 Uiso 1 1 calc R . .
C34 C 0.50048(8) 0.41719(14) 0.41822(8) 0.0369(4) Uani 1 1 d . . .
H34 H 0.5512 0.4243 0.4266 0.044 Uiso 1 1 calc R . .
C35 C 0.46966(9) 0.31859(14) 0.41450(9) 0.0410(4) Uani 1 1 d . . .
H35 H 0.4996 0.2591 0.4199 0.049 Uiso 1 1 calc R . .
C36 C 0.39412(8) 0.30709(13) 0.40266(9) 0.0383(3) Uani 1 1 d . . .
H36 H 0.3741 0.2401 0.4016 0.046 Uiso 1 1 calc R . .
C37 C 0.18346(8) 0.08246(11) 0.54949(7) 0.0293(3) Uani 1 1 d . . .
C38 C 0.12457(9) 0.13858(14) 0.55485(8) 0.0382(3) Uani 1 1 d . . .
H38 H 0.1139 0.2068 0.5365 0.046 Uiso 1 1 calc R . .
C39 C 0.08130(11) 0.09366(17) 0.58739(10) 0.0537(5) Uani 1 1 d . . .
H39 H 0.0418 0.1317 0.5905 0.064 Uiso 1 1 calc R . .
C40 C 0.09677(11) -0.00646(19) 0.61480(10) 0.0619(6) Uani 1 1 d . . .
H40 H 0.0676 -0.0364 0.6362 0.074 Uiso 1 1 calc R . .
C41 C 0.15539(11) -0.06283(17) 0.61068(10) 0.0598(6) Uani 1 1 d . . .
H41 H 0.1659 -0.1306 0.6297 0.072 Uiso 1 1 calc R . .
C42 C 0.19916(9) -0.01872(14) 0.57805(8) 0.0419(4) Uani 1 1 d . . .
H42 H 0.2388 -0.0571 0.5755 0.050 Uiso 1 1 calc R . .
C43 C 0.32184(8) 0.06922(10) 0.53313(7) 0.0265(3) Uani 1 1 d . . .
C44 C 0.37053(8) 0.08794(11) 0.60505(8) 0.0307(3) Uani 1 1 d . . .
H44 H 0.3555 0.1334 0.6323 0.037 Uiso 1 1 calc R . .
C45 C 0.44080(8) 0.03958(12) 0.63607(8) 0.0365(3) Uani 1 1 d . . .
H45 H 0.4722 0.0518 0.6842 0.044 Uiso 1 1 calc R . .
C46 C 0.46455(9) -0.02639(15) 0.59620(10) 0.0484(4) Uani 1 1 d . . .
H46 H 0.5120 -0.0582 0.6170 0.058 Uiso 1 1 calc R . .
C47 C 0.41742(11) -0.04500(16) 0.52507(10) 0.0574(5) Uani 1 1 d . . .
H47 H 0.4335 -0.0888 0.4977 0.069 Uiso 1 1 calc R . .
C48 C 0.34624(10) 0.00131(14) 0.49416(9) 0.0433(4) Uani 1 1 d . . .
H48 H 0.3144 -0.0135 0.4465 0.052 Uiso 1 1 calc R . .
C49 C 0.17616(8) 0.07581(10) 0.41006(7) 0.0273(3) Uani 1 1 d . . .
C50 C 0.10932(8) 0.02025(12) 0.39554(8) 0.0331(3) Uani 1 1 d . . .
H50 H 0.0919 0.0120 0.4313 0.040 Uiso 1 1 calc R . .
C51 C 0.06859(9) -0.02291(13) 0.32784(8) 0.0424(4) Uani 1 1 d . . .
H51 H 0.0237 -0.0591 0.3184 0.051 Uiso 1 1 calc R . .
C52 C 0.09385(11) -0.01275(13) 0.27467(8) 0.0467(4) Uani 1 1 d . . .
H52 H 0.0667 -0.0429 0.2298 0.056 Uiso 1 1 calc R . .
C53 C 0.15974(11) 0.04252(13) 0.28826(8) 0.0461(4) Uani 1 1 d . . .
H53 H 0.1771 0.0496 0.2524 0.055 Uiso 1 1 calc R . .
C54 C 0.19996(9) 0.08737(12) 0.35500(8) 0.0357(3) Uani 1 1 d . . .
H54 H 0.2436 0.1259 0.3633 0.043 Uiso 1 1 calc R . .
O1 O 0.24512(5) 0.51140(8) 0.49391(5) 0.0304(2) Uani 1 1 d . A .
P1 P 0.244314(18) 0.37984(3) 0.612334(18) 0.02253(7) Uani 1 1 d . A .
P2 P 0.250583(17) 0.37729(3) 0.380541(17) 0.02170(7) Uani 1 1 d . A .
P3 P 0.231177(19) 0.14046(3) 0.496856(17) 0.02211(7) Uani 1 1 d . A .
Cl1A Cl 0.38317(11) 0.33726(16) 0.56072(10) 0.03001(11) Uani 0.2356(11) 1 d PD A 1
N1A N 0.1440(2) 0.3334(4) 0.4484(2) 0.0217(3) Uani 0.2356(11) 1 d PD A 1
O1A O 0.0764(2) 0.3326(5) 0.4161(3) 0.0340(3) Uani 0.2356(11) 1 d PD A 1
Cl1B Cl 0.10327(3) 0.34932(4) 0.42368(3) 0.03001(11) Uani 0.7644(11) 1 d PD A 2
N1B N 0.34271(8) 0.32231(11) 0.53987(7) 0.0217(3) Uani 0.7644(11) 1 d PD A 2
O1B O 0.41111(9) 0.31633(13) 0.56930(8) 0.0340(3) Uani 0.7644(11) 1 d PD A 2
Mo1 Mo 0.242622(5) 0.330661(8) 0.495036(5) 0.01816(3) Uani 1 1 d D . .

loop_
_atom_site_aniso_label
_atom_site_aniso_U_11
_atom_site_aniso_U_22
_atom_site_aniso_U_33
_atom_site_aniso_U_23
_atom_site_aniso_U_13
_atom_site_aniso_U_12
C1 0.0215(6) 0.0242(7) 0.0271(6) -0.0068(5) 0.0084(5) 0.0013(5)
C2 0.0224(6) 0.0225(7) 0.0355(7) -0.0036(5) 0.0086(5) 0.0009(5)
C3 0.0319(7) 0.0244(7) 0.0438(8) 0.0030(6) 0.0097(6) 0.0042(6)
C4 0.0298(7) 0.0321(8) 0.0446(8) 0.0001(7) 0.0011(6) 0.0085(6)
C5 0.0197(6) 0.0345(9) 0.0511(9) -0.0117(7) 0.0049(6) 0.0020(6)
C6 0.0230(6) 0.0295(8) 0.0413(8) -0.0083(6) 0.0139(6) -0.0018(5)
C7 0.0238(6) 0.0213(6) 0.0327(7) -0.0002(5) 0.0140(5) 0.0013(5)
C8 0.0328(7) 0.0272(7) 0.0345(7) 0.0036(6) 0.0169(6) 0.0072(6)
C9 0.0512(9) 0.0293(8) 0.0502(9) 0.0080(7) 0.0361(8) 0.0087(7)
C10 0.0372(8) 0.0378(9) 0.0702(12) 0.0035(8) 0.0360(8) 0.0041(7)
C11 0.0248(7) 0.0596(12) 0.0614(11) -0.0031(9) 0.0146(7) 0.0061(7)
C12 0.0280(7) 0.0474(10) 0.0368(8) -0.0032(7) 0.0113(6) 0.0056(6)
C13 0.0253(6) 0.0211(7) 0.0362(7) -0.0060(5) 0.0157(5) -0.0015(5)
C14 0.0352(7) 0.0298(8) 0.0395(8) -0.0104(6) 0.0187(6) -0.0038(6)
C15 0.0420(8) 0.0310(8) 0.0500(9) -0.0184(7) 0.0201(7) -0.0080(7)
C16 0.0400(8) 0.0245(8) 0.0640(11) -0.0130(7) 0.0279(8) -0.0093(6)
C17 0.0395(8) 0.0213(7) 0.0516(9) -0.0033(6) 0.0258(7) -0.0023(6)
C18 0.0278(6) 0.0214(7) 0.0381(7) -0.0050(5) 0.0169(6) 0.0004(5)
C19 0.0198(5) 0.0224(7) 0.0353(7) 0.0062(5) 0.0121(5) 0.0014(5)
C20 0.0291(7) 0.0308(8) 0.0386(8) 0.0093(6) 0.0126(6) 0.0019(6)
C21 0.0351(8) 0.0356(9) 0.0500(9) 0.0195(7) 0.0130(7) 0.0087(6)
C22 0.0372(8) 0.0284(8) 0.0686(11) 0.0145(8) 0.0224(8) 0.0137(7)
C23 0.0374(8) 0.0259(8) 0.0547(10) 0.0057(7) 0.0241(7) 0.0075(6)
C24 0.0272(6) 0.0196(6) 0.0394(7) 0.0049(5) 0.0155(6) 0.0013(5)
C25 0.0252(6) 0.0225(7) 0.0263(6) 0.0031(5) 0.0075(5) -0.0001(5)
C26 0.0249(6) 0.0366(8) 0.0361(7) -0.0005(6) 0.0088(6) -0.0031(6)
C27 0.0286(7) 0.0352(9) 0.0413(8) -0.0016(7) 0.0011(6) 0.0000(6)
C28 0.0474(9) 0.0326(9) 0.0289(7) -0.0006(6) 0.0008(7) 0.0033(7)
C29 0.0510(9) 0.0435(10) 0.0311(7) -0.0007(7) 0.0179(7) 0.0012(8)
C30 0.0325(7) 0.0344(8) 0.0326(7) 0.0009(6) 0.0138(6) -0.0013(6)
C31 0.0199(5) 0.0262(7) 0.0222(6) 0.0018(5) 0.0081(5) 0.0005(5)
C32 0.0229(6) 0.0278(7) 0.0290(6) 0.0006(5) 0.0106(5) -0.0010(5)
C33 0.0255(6) 0.0391(9) 0.0374(7) -0.0008(6) 0.0123(6) -0.0082(6)
C34 0.0197(6) 0.0566(11) 0.0326(7) -0.0003(7) 0.0089(5) 0.0018(6)
C35 0.0276(7) 0.0422(10) 0.0520(9) 0.0028(7) 0.0152(7) 0.0119(6)
C36 0.0292(7) 0.0284(8) 0.0554(10) 0.0037(7) 0.0157(7) 0.0038(6)
C37 0.0313(7) 0.0313(8) 0.0218(6) 0.0002(5) 0.0076(5) -0.0124(6)
C38 0.0419(8) 0.0403(9) 0.0385(8) -0.0036(7) 0.0226(7) -0.0121(7)
C39 0.0510(10) 0.0699(14) 0.0529(10) -0.0022(9) 0.0343(9) -0.0165(9)
C40 0.0484(10) 0.0922(17) 0.0457(10) 0.0195(10) 0.0202(8) -0.0246(11)
C41 0.0485(10) 0.0662(14) 0.0483(10) 0.0316(9) 0.0038(8) -0.0207(9)
C42 0.0353(8) 0.0422(10) 0.0403(8) 0.0157(7) 0.0081(6) -0.0075(7)
C43 0.0315(7) 0.0197(7) 0.0287(6) 0.0025(5) 0.0129(5) 0.0006(5)
C44 0.0303(7) 0.0264(7) 0.0338(7) -0.0007(6) 0.0117(6) -0.0004(5)
C45 0.0297(7) 0.0335(8) 0.0401(8) 0.0055(6) 0.0085(6) -0.0008(6)
C46 0.0373(8) 0.0443(10) 0.0601(11) 0.0074(8) 0.0167(8) 0.0149(7)
C47 0.0586(11) 0.0558(12) 0.0574(11) -0.0076(9) 0.0237(9) 0.0241(10)
C48 0.0487(9) 0.0397(10) 0.0368(8) -0.0043(7) 0.0132(7) 0.0122(7)
C49 0.0362(7) 0.0181(6) 0.0229(6) 0.0002(5) 0.0078(5) 0.0007(5)
C50 0.0338(7) 0.0268(7) 0.0324(7) -0.0033(6) 0.0074(6) -0.0008(6)
C51 0.0416(8) 0.0314(9) 0.0386(8) -0.0070(7) 0.0011(7) -0.0007(7)
C52 0.0639(11) 0.0324(9) 0.0267(7) -0.0067(6) 0.0019(7) 0.0046(8)
C53 0.0776(12) 0.0319(9) 0.0265(7) -0.0005(6) 0.0195(8) 0.0029(8)
C54 0.0516(9) 0.0257(8) 0.0285(7) 0.0010(6) 0.0154(6) -0.0023(6)
O1 0.0425(6) 0.0173(5) 0.0304(5) 0.0002(4) 0.0142(4) 0.0011(4)
P1 0.02124(15) 0.02110(17) 0.02658(16) -0.00290(12) 0.01129(13) -0.00134(12)
P2 0.01948(14) 0.02014(17) 0.02543(16) 0.00229(12) 0.00932(12) -0.00019(11)
P3 0.02571(15) 0.01796(15) 0.02194(15) -0.00018(12) 0.00922(12) -0.00291(12)
Cl1A 0.0159(2) 0.0426(3) 0.0290(2) -0.00159(18) 0.00679(19) -0.00059(18)
N1A 0.0173(7) 0.0234(7) 0.0228(6) 0.0024(5) 0.0067(5) -0.0003(5)
O1A 0.0139(7) 0.0465(9) 0.0383(8) 0.0039(6) 0.0075(6) -0.0050(6)
Cl1B 0.0159(2) 0.0426(3) 0.0290(2) -0.00159(18) 0.00679(19) -0.00059(18)
N1B 0.0173(7) 0.0234(7) 0.0228(6) 0.0024(5) 0.0067(5) -0.0003(5)
O1B 0.0139(7) 0.0465(9) 0.0383(8) 0.0039(6) 0.0075(6) -0.0050(6)
Mo1 0.01524(5) 0.01674(5) 0.02174(5) -0.00010(4) 0.00697(4) -0.00071(4)

loop_
_atom_type_symbol
_atom_type_description
_atom_type_scat_dispersion_real
_atom_type_scat_dispersion_imag
_atom_type_scat_source
C C 0.0033 0.0016 'International Tables Vol C Tables 4.2.6.8 and 6.1.1.4'
H H 0.0000 0.0000 'International Tables Vol C Tables 4.2.6.8 and 6.1.1.4'
N N 0.0061 0.0033 'International Tables Vol C Tables 4.2.6.8 and 6.1.1.4'
O O 0.0106 0.0060 'International Tables Vol C Tables 4.2.6.8 and 6.1.1.4'
P P 0.1023 0.0942 'International Tables Vol C Tables 4.2.6.8 and 6.1.1.4'
Cl Cl 0.1484 0.1585 'International Tables Vol C Tables 4.2.6.8 and 6.1.1.4'
Mo Mo -1.6832 0.6857 'International Tables Vol C Tables 4.2.6.8 and 6.1.1.4'

loop_
_geom_angle_atom_site_label_1
_geom_angle_atom_site_label_2
_geom_angle_atom_site_label_3
_geom_angle
C6 C1 C2 118.91(13)
C6 C1 P1 121.88(11)
C2 C1 P1 119.07(10)
C3 C2 C1 120.48(13)
C3 C2 H2 119.8
C1 C2 H2 119.8
C2 C3 C4 120.25(15)
C2 C3 H3 119.9
C4 C3 H3 119.9
C5 C4 C3 119.75(14)
C5 C4 H4 120.1
C3 C4 H4 120.1
C4 C5 C6 120.55(13)
C4 C5 H5 119.7
C6 C5 H5 119.7
C5 C6 C1 119.97(14)
C5 C6 H6 120.0
C1 C6 H6 120.0
C8 C7 C12 118.32(12)
C8 C7 P1 122.36(10)
C12 C7 P1 119.28(10)
C9 C8 C7 120.47(14)
C9 C8 H8 119.8
C7 C8 H8 119.8
C10 C9 C8 120.45(15)
C10 C9 H9 119.8
C8 C9 H9 119.8
C11 C10 C9 119.64(14)
C11 C10 H10 120.2
C9 C10 H10 120.2
C10 C11 C12 120.76(15)
C10 C11 H11 119.6
C12 C11 H11 119.6
C11 C12 C7 120.37(15)
C11 C12 H12 119.8
C7 C12 H12 119.8
C18 C13 C14 117.35(13)
C18 C13 P1 119.39(10)
C14 C13 P1 123.23(11)
C15 C14 C13 121.25(15)
C15 C14 H14 119.4
C13 C14 H14 119.4
C16 C15 C14 119.89(15)
C16 C15 H15 120.1
C14 C15 H15 120.1
C15 C16 C17 120.60(14)
C15 C16 H16 119.7
C17 C16 H16 119.7
C18 C17 C16 118.49(15)
C18 C17 H17 120.8
C16 C17 H17 120.8
C17 C18 C13 122.35(13)
C17 C18 O1 120.96(13)
C13 C18 O1 116.54(12)
C24 C19 C20 117.20(13)
C24 C19 P2 118.67(10)
C20 C19 P2 123.70(11)
C21 C20 C19 120.83(15)
C21 C20 H20 119.6
C19 C20 H20 119.6
C22 C21 C20 120.12(15)
C22 C21 H21 119.9
C20 C21 H21 119.9
C21 C22 C23 120.72(15)
C21 C22 H22 119.6
C23 C22 H22 119.6
C24 C23 C22 118.35(15)
C24 C23 H23 120.8
C22 C23 H23 120.8
C23 C24 C19 122.70(14)
C23 C24 O1 121.26(13)
C19 C24 O1 115.84(11)
C30 C25 C26 119.06(13)
C30 C25 P2 123.00(10)
C26 C25 P2 117.83(11)
C27 C26 C25 120.24(14)
C27 C26 H26 119.9
C25 C26 H26 119.9
C28 C27 C26 120.14(14)
C28 C27 H27 119.9
C26 C27 H27 119.9
C27 C28 C29 120.17(14)
C27 C28 H28 119.9
C29 C28 H28 119.9
C28 C29 C30 120.13(15)
C28 C29 H29 119.9
C30 C29 H29 119.9
C25 C30 C29 120.24(14)
C25 C30 H30 119.9
C29 C30 H30 119.9
C32 C31 C36 118.86(12)
C32 C31 P2 122.51(10)
C36 C31 P2 118.49(10)
C31 C32 C33 120.45(13)
C31 C32 H32 119.8
C33 C32 H32 119.8
C34 C33 C32 120.21(14)
C34 C33 H33 119.9
C32 C33 H33 119.9
C35 C34 C33 119.89(13)
C35 C34 H34 120.1
C33 C34 H34 120.1
C34 C35 C36 120.52(14)
C34 C35 H35 119.7
C36 C35 H35 119.7
C35 C36 C31 120.04(15)
C35 C36 H36 120.0
C31 C36 H36 120.0
C38 C37 C42 118.88(14)
C38 C37 P3 118.20(11)
C42 C37 P3 122.63(12)
C37 C38 C39 120.54(17)
C37 C38 H38 119.7
C39 C38 H38 119.7
C40 C39 C38 120.16(19)
C40 C39 H39 119.9
C38 C39 H39 119.9
C39 C40 C41 120.12(16)
C39 C40 H40 119.9
C41 C40 H40 119.9
C40 C41 C42 120.29(18)
C40 C41 H41 119.9
C42 C41 H41 119.9
C37 C42 C41 120.01(17)
C37 C42 H42 120.0
C41 C42 H42 120.0
C48 C43 C44 117.98(13)
C48 C43 P3 124.93(11)
C44 C43 P3 117.06(10)
C45 C44 C43 120.77(14)
C45 C44 H44 119.6
C43 C44 H44 119.6
C46 C45 C44 120.42(15)
C46 C45 H45 119.8
C44 C45 H45 119.8
C45 C46 C47 119.49(15)
C45 C46 H46 120.3
C47 C46 H46 120.3
C46 C47 C48 120.34(16)
C46 C47 H47 119.8
C48 C47 H47 119.8
C43 C48 C47 120.98(15)
C43 C48 H48 119.5
C47 C48 H48 119.5
C54 C49 C50 118.23(13)
C54 C49 P3 118.72(11)
C50 C49 P3 122.96(11)
C51 C50 C49 120.19(15)
C51 C50 H50 119.9
C49 C50 H50 119.9
C52 C51 C50 120.76(16)
C52 C51 H51 119.6
C50 C51 H51 119.6
C51 C52 C53 119.61(14)
C51 C52 H52 120.2
C53 C52 H52 120.2
C52 C53 C54 120.11(16)
C52 C53 H53 119.9
C54 C53 H53 119.9
C53 C54 C49 121.07(15)
C53 C54 H54 119.5
C49 C54 H54 119.5
C18 O1 C24 121.52(11)
C18 O1 Mo1 119.80(8)
C24 O1 Mo1 118.60(8)
C1 P1 C7 102.85(6)
C1 P1 C13 103.07(6)
C7 P1 C13 101.25(6)
C1 P1 Mo1 117.48(4)
C7 P1 Mo1 128.40(4)
C13 P1 Mo1 99.56(4)
C31 P2 C25 104.47(6)
C31 P2 C19 104.63(6)
C25 P2 C19 99.04(6)
C31 P2 Mo1 112.08(4)
C25 P2 Mo1 133.04(4)
C19 P2 Mo1 99.16(4)
C43 P3 C49 104.10(6)
C43 P3 C37 101.38(6)
C49 P3 C37 99.03(6)
C43 P3 Mo1 114.66(4)
C49 P3 Mo1 116.62(4)
C37 P3 Mo1 118.55(5)
O1A N1A Mo1 178.3(5)
O1B N1B Mo1 178.82(13)
N1A Mo1 N1B 177.19(16)
N1A Mo1 O1 89.84(16)
N1B Mo1 O1 92.39(5)
N1A Mo1 P3 86.68(15)
N1B Mo1 P3 91.16(5)
O1 Mo1 P3 175.81(3)
N1A Mo1 P1 95.41(15)
N1B Mo1 P1 86.77(4)
O1 Mo1 P1 76.44(2)
P3 Mo1 P1 101.565(11)
N1A Mo1 P2 87.93(15)
N1B Mo1 P2 91.00(4)
O1 Mo1 P2 75.10(2)
P3 Mo1 P2 107.063(11)
P1 Mo1 P2 151.326(13)
N1A Mo1 Cl1A 176.89(16)
N1B Mo1 Cl1A 5.50(7)
O1 Mo1 Cl1A 87.07(5)
P3 Mo1 Cl1A 96.43(5)
P1 Mo1 Cl1A 84.17(4)
P2 Mo1 Cl1A 90.97(4)
N1A Mo1 Cl1B 4.99(15)
N1B Mo1 Cl1B 175.33(5)
O1 Mo1 Cl1B 85.50(3)
P3 Mo1 Cl1B 91.117(15)
P1 Mo1 Cl1B 96.760(14)
P2 Mo1 Cl1B 84.438(13)
Cl1A Mo1 Cl1B 172.06(5)

loop_
_geom_bond_atom_site_label_1
_geom_bond_atom_site_label_2
_geom_bond_distance
C1 C6 1.3941(18)
C1 C2 1.3967(19)
C1 P1 1.8210(13)
C2 C3 1.3794(19)
C2 H2 0.9300
C3 C4 1.385(2)
C3 H3 0.9300
C4 C5 1.378(2)
C4 H4 0.9300
C5 C6 1.389(2)
C5 H5 0.9300
C6 H6 0.9300
C7 C8 1.3908(19)
C7 C12 1.3912(19)
C7 P1 1.8402(13)
C8 C9 1.3896(19)
C8 H8 0.9300
C9 C10 1.371(2)
C9 H9 0.9300
C10 C11 1.369(3)
C10 H10 0.9300
C11 C12 1.386(2)
C11 H11 0.9300
C12 H12 0.9300
C13 C18 1.391(2)
C13 C14 1.3989(19)
C13 P1 1.8480(14)
C14 C15 1.390(2)
C14 H14 0.9300
C15 C16 1.377(2)
C15 H15 0.9300
C16 C17 1.395(2)
C16 H16 0.9300
C17 C18 1.3907(19)
C17 H17 0.9300
C18 O1 1.4073(16)
C19 C24 1.388(2)
C19 C20 1.3989(19)
C19 P2 1.8488(14)
C20 C21 1.394(2)
C20 H20 0.9300
C21 C22 1.371(3)
C21 H21 0.9300
C22 C23 1.389(2)
C22 H22 0.9300
C23 C24 1.3883(19)
C23 H23 0.9300
C24 O1 1.4090(16)
C25 C30 1.3836(19)
C25 C26 1.3977(18)
C25 P2 1.8379(13)
C26 C27 1.387(2)
C26 H26 0.9300
C27 C28 1.375(2)
C27 H27 0.9300
C28 C29 1.378(2)
C28 H28 0.9300
C29 C30 1.394(2)
C29 H29 0.9300
C30 H30 0.9300
C31 C32 1.3857(18)
C31 C36 1.3944(19)
C31 P2 1.8235(12)
C32 C33 1.3919(17)
C32 H32 0.9300
C33 C34 1.374(2)
C33 H33 0.9300
C34 C35 1.374(2)
C34 H34 0.9300
C35 C36 1.390(2)
C35 H35 0.9300
C36 H36 0.9300
C37 C38 1.388(2)
C37 C42 1.389(2)
C37 P3 1.8413(13)
C38 C39 1.392(2)
C38 H38 0.9300
C39 C40 1.369(3)
C39 H39 0.9300
C40 C41 1.375(3)
C40 H40 0.9300
C41 C42 1.397(2)
C41 H41 0.9300
C42 H42 0.9300
C43 C48 1.384(2)
C43 C44 1.3989(19)
C43 P3 1.8357(14)
C44 C45 1.384(2)
C44 H44 0.9300
C45 C46 1.375(2)
C45 H45 0.9300
C46 C47 1.379(2)
C46 H46 0.9300
C47 C48 1.387(2)
C47 H47 0.9300
C48 H48 0.9300
C49 C54 1.393(2)
C49 C50 1.394(2)
C49 P3 1.8404(13)
C50 C51 1.390(2)
C50 H50 0.9300
C51 C52 1.373(2)
C51 H51 0.9300
C52 C53 1.380(3)
C52 H52 0.9300
C53 C54 1.382(2)
C53 H53 0.9300
C54 H54 0.9300
O1 Mo1 2.2914(10)
P1 Mo1 2.4681(3)
P2 Mo1 2.4840(3)
P3 Mo1 2.4225(4)
Cl1A Mo1 2.4880(19)
N1A O1A 1.198(4)
N1A Mo1 1.745(4)
Cl1B Mo1 2.4906(5)
N1B O1B 1.209(2)
N1B Mo1 1.7710(15)
